data_4104355
loop_
_publ_author_name
'Jian-Rong Li'
'Daren J. Timmons'
'Hong-Cai Zhou'

_publ_contact_author
;
Hong-Cai Zhou
Department of Chemistry, Texas A&M University, 
PO Box 30012, College Station, TX 77842-3012, USA
;
_publ_contact_author_email zhou@mail.chem.tamu.edu
_publ_section_title
;
 Interconversion between Molecular Polyhedra and Metal-Organic Frameworks
;
_journal_name_full 'Journal of the American Chemical Society'
_journal_page_first 6368
_journal_page_last 6369
_journal_paper_doi 10.1021/ja901731z
_journal_volume 131
_journal_year 2009
_chemical_formula_moiety 'C198 H162 Cu12 N18 O60'
_chemical_formula_sum 'C198 H162 Cu12 N18 O60'
_chemical_formula_weight 4515.94
_chemical_name_common none
_chemical_name_systematic
; 
 ? 
;
_space_group_IT_number 148
_symmetry_cell_setting hexagonal
_symmetry_space_group_name_Hall '-R 3'
_symmetry_space_group_name_H-M 'R -3 :H'
_atom_sites_solution_hydrogens geom
_atom_sites_solution_primary direct
_atom_sites_solution_secondary difmap
_audit_creation_method SHELXL-97
_cell_angle_alpha 90.00
_cell_angle_beta 90.00
_cell_angle_gamma 120.00
_cell_formula_units_Z 3
_cell_length_a 24.560(3)
_cell_length_b 24.560(3)
_cell_length_c 59.190(9)
_cell_measurement_reflns_used 9101
_cell_measurement_temperature 213(2)
_cell_measurement_theta_max 21.165
_cell_measurement_theta_min 2.575
_cell_volume 30920(7)
_computing_cell_refinement 'Bruker SMART'
_computing_data_collection 'Bruker SMART'
_computing_data_reduction 'Bruker SAINT'
_computing_molecular_graphics 'Bruker SHELXTL'
_computing_publication_material 'Bruker SHELXTL'
_computing_structure_refinement 'SHELXL-97 (Sheldrick, 1997)'
_computing_structure_solution 'SHELXS-97 (Sheldrick, 1990)'
_diffrn_ambient_temperature 213(2)
_diffrn_measured_fraction_theta_full 0.994
_diffrn_measured_fraction_theta_max 0.994
_diffrn_measurement_device_type 'BRUKE SMART APEX'
_diffrn_measurement_method 'omega scans'
_diffrn_radiation_monochromator graphite
_diffrn_radiation_source 'fine-focus sealed tube'
_diffrn_radiation_type MoK\a
_diffrn_radiation_wavelength 0.71073
_diffrn_reflns_av_R_equivalents 0.0997
_diffrn_reflns_av_sigmaI/netI 0.1112
_diffrn_reflns_limit_h_max 26
_diffrn_reflns_limit_h_min -30
_diffrn_reflns_limit_k_max 30
_diffrn_reflns_limit_k_min -30
_diffrn_reflns_limit_l_max 71
_diffrn_reflns_limit_l_min -73
_diffrn_reflns_number 86603
_diffrn_reflns_theta_full 26.43
_diffrn_reflns_theta_max 26.43
_diffrn_reflns_theta_min 1.03
_exptl_absorpt_coefficient_mu 0.649
_exptl_absorpt_correction_T_max 1.0000
_exptl_absorpt_correction_T_min 0.9412
_exptl_absorpt_correction_type multi-scan
_exptl_absorpt_process_details SADABS
_exptl_crystal_colour Blue-green
_exptl_crystal_density_diffrn 0.728
_exptl_crystal_density_method 'not measured'
_exptl_crystal_description Block
_exptl_crystal_F_000 6912
_exptl_crystal_size_max 0.28
_exptl_crystal_size_mid 0.26
_exptl_crystal_size_min 0.26
_refine_diff_density_max 0.935
_refine_diff_density_min -0.459
_refine_diff_density_rms 0.111
_refine_ls_extinction_method none
_refine_ls_goodness_of_fit_ref 1.110
_refine_ls_hydrogen_treatment constr
_refine_ls_matrix_type full
_refine_ls_number_parameters 401
_refine_ls_number_reflns 14094
_refine_ls_number_restraints 16
_refine_ls_restrained_S_all 1.117
_refine_ls_R_factor_all 0.1457
_refine_ls_R_factor_gt 0.0828
_refine_ls_shift/su_max 0.001
_refine_ls_shift/su_mean 0.000
_refine_ls_structure_factor_coef Fsqd
_refine_ls_weighting_details 'calc w=1/[\s^2^(Fo^2^)+(0.1099P)^2^] where P=(Fo^2^+2Fc^2^)/3'
_refine_ls_weighting_scheme calc
_refine_ls_wR_factor_gt 0.2459
_refine_ls_wR_factor_ref 0.2627
_reflns_number_gt 5714
_reflns_number_total 14094
_reflns_threshold_expression I>2sigma(I)
_cod_data_source_file ja901731z_si_002_2.cif
_cod_data_source_block 2
_cod_original_sg_symbol_H-M 'R -3'
_cod_database_code 4104355

loop_
_symmetry_equiv_pos_as_xyz
'x, y, z'
'-y, x-y, z'
'-x+y, -x, z'
'x+2/3, y+1/3, z+1/3'
'-y+2/3, x-y+1/3, z+1/3'
'-x+y+2/3, -x+1/3, z+1/3'
'x+1/3, y+2/3, z+2/3'
'-y+1/3, x-y+2/3, z+2/3'
'-x+y+1/3, -x+2/3, z+2/3'
'-x, -y, -z'
'y, -x+y, -z'
'x-y, x, -z'
'-x+2/3, -y+1/3, -z+1/3'
'y+2/3, -x+y+1/3, -z+1/3'
'x-y+2/3, x+1/3, -z+1/3'
'-x+1/3, -y+2/3, -z+2/3'
'y+1/3, -x+y+2/3, -z+2/3'
'x-y+1/3, x+2/3, -z+2/3'

loop_
_atom_site_label
_atom_site_type_symbol
_atom_site_fract_x
_atom_site_fract_y
_atom_site_fract_z
_atom_site_U_iso_or_equiv
_atom_site_adp_type
_atom_site_occupancy
_atom_site_symmetry_multiplicity
_atom_site_calc_flag
_atom_site_refinement_flags
Cu1 Cu 0.50343(3) 1.03302(3) 0.072086(11) 0.0619(3) Uani 1 1 d .
O1 O 0.41612(17) 0.97161(17) 0.11448(6) 0.0656(10) Uani 1 1 d .
N1 N 0.2776(3) 1.0999(3) 0.15790(10) 0.104(2) Uani 1 1 d .
H1A H 0.2696 1.1304 0.1562 0.125 Uiso 1 1 calc R
C1 C 0.4201(3) 1.0225(3) 0.10762(9) 0.0648(16) Uani 1 1 d .
Cu2 Cu 0.45695(3) 0.93240(3) 0.097156(10) 0.0571(2) Uani 1 1 d .
O2 O 0.45251(18) 1.05654(19) 0.09118(6) 0.0722(11) Uani 1 1 d .
N2 N 0.1638(3) 0.8147(3) 0.00768(10) 0.110(2) Uani 1 1 d .
H2A H 0.1505 0.8264 -0.0040 0.132 Uiso 1 1 calc R
C2 C 0.3829(3) 1.0444(3) 0.12042(10) 0.0634(15) Uani 1 1 d .
O3 O 0.38652(17) 0.89935(16) 0.07567(6) 0.0636(10) Uani 1 1 d .
N3 N 0.5604(10) 1.1814(8) 0.0242(2) 0.586(9) Uiso 1 1 d D
C3 C 0.3828(3) 1.0992(3) 0.11422(11) 0.0798(19) Uani 1 1 d .
H3A H 0.4074 1.1221 0.1018 0.096 Uiso 1 1 calc R
O4 O 0.42930(18) 0.98539(17) 0.05253(6) 0.0700(11) Uani 1 1 d .
C4 C 0.3500(3) 1.1208(3) 0.12485(12) 0.095(2) Uani 1 1 d .
H4A H 0.3503 1.1574 0.1199 0.115 Uiso 1 1 calc R
O5 O 0.09369(16) 0.59663(16) 0.07668(6) 0.0623(10) Uani 1 1 d .
C5 C 0.3142(3) 1.0869(3) 0.14397(12) 0.0849(19) Uani 1 1 d .
O6 O 0.00346(17) 0.55147(18) 0.05593(6) 0.0727(11) Uani 1 1 d .
C6 C 0.3146(3) 1.0321(3) 0.15162(10) 0.0691(16) Uani 1 1 d .
O7 O 0.22014(17) 0.86607(17) 0.21780(6) 0.0626(10) Uani 1 1 d .
C7 C 0.3495(3) 1.0122(3) 0.13984(9) 0.0622(15) Uani 1 1 d .
H7A H 0.3511 0.9767 0.1448 0.075 Uiso 1 1 calc R
O8 O 0.16848(19) 0.9039(2) 0.23829(7) 0.0760(11) Uani 1 1 d .
C8 C 0.2598(3) 0.9640(3) 0.18725(9) 0.0608(14) Uani 1 1 d .
H8A H 0.2741 0.9353 0.1854 0.073 Uiso 1 1 calc R
O9 O 0.54315(19) 1.11671(18) 0.05159(7) 0.0810(12) Uani 1 1 d D
C9 C 0.2772(3) 1.0121(3) 0.17201(10) 0.0681(16) Uani 1 1 d .
O10 O 0.4190(2) 0.8478(2) 0.11694(8) 0.1062(16) Uani 1 1 d D
H101 H 0.4060 0.8533 0.1292 0.159 Uiso 1 1 calc RD
H102 H 0.413(4) 0.8123(12) 0.1122(8) 0.159 Uiso 1 1 d D
C10 C 0.2553(4) 1.0551(3) 0.17548(12) 0.090(2) Uani 1 1 d .
C11 C 0.2171(3) 1.0501(3) 0.19349(12) 0.093(2) Uani 1 1 d .
H11A H 0.2027 1.0788 0.1954 0.111 Uiso 1 1 calc R
C12 C 0.2008(3) 1.0011(3) 0.20859(12) 0.086(2) Uani 1 1 d .
H12A H 0.1757 0.9969 0.2212 0.103 Uiso 1 1 calc R
C13 C 0.2215(3) 0.9574(3) 0.20524(11) 0.0727(17) Uani 1 1 d .
C14 C 0.2020(3) 0.9039(3) 0.22203(10) 0.0639(15) Uani 1 1 d .
C15 C 0.3858(3) 0.9308(3) 0.05833(9) 0.0604(15) Uani 1 1 d .
C16 C 0.3291(3) 0.9000(3) 0.04408(9) 0.0607(15) Uani 1 1 d .
C17 C 0.3223(3) 0.9326(3) 0.02523(10) 0.0808(19) Uani 1 1 d .
H17A H 0.3558 0.9731 0.0219 0.097 Uiso 1 1 calc R
C18 C 0.2711(3) 0.9091(3) 0.01195(11) 0.091(2) Uani 1 1 d .
H18A H 0.2689 0.9320 -0.0004 0.110 Uiso 1 1 calc R
C19 C 0.2209(4) 0.8487(3) 0.01721(11) 0.087(2) Uani 1 1 d .
C20 C 0.2264(3) 0.8141(3) 0.03607(9) 0.0653(15) Uani 1 1 d .
C21 C 0.2803(3) 0.8417(3) 0.04927(9) 0.0611(15) Uani 1 1 d .
H21A H 0.2832 0.8200 0.0619 0.073 Uiso 1 1 calc R
C22 C 0.1427(3) 0.7041(3) 0.05085(9) 0.0662(16) Uani 1 1 d .
H22A H 0.1669 0.7023 0.0629 0.079 Uiso 1 1 calc R
C23 C 0.1673(3) 0.7571(3) 0.03725(10) 0.0673(16) Uani 1 1 d .
C24 C 0.1298(3) 0.7592(3) 0.01894(13) 0.094(2) Uani 1 1 d .
C25 C 0.0700(3) 0.7099(3) 0.01508(12) 0.098(2) Uani 1 1 d .
H25A H 0.0448 0.7118 0.0035 0.118 Uiso 1 1 calc R
C26 C 0.0481(3) 0.6576(3) 0.02871(11) 0.084(2) Uani 1 1 d .
H26A H 0.0082 0.6230 0.0258 0.101 Uiso 1 1 calc R
C27 C 0.0834(3) 0.6540(3) 0.04698(10) 0.0696(16) Uani 1 1 d .
C28 C 0.0587(3) 0.5957(3) 0.06128(9) 0.0635(15) Uani 1 1 d .
C29 C 0.5226(10) 1.1457(12) 0.0405(4) 0.586(9) Uiso 1 1 d D
H29A H 0.4834 1.1424 0.0434 0.703 Uiso 1 1 calc R
C30 C 0.5767(12) 1.2413(9) 0.0177(6) 0.586(9) Uiso 1 1 d D
H30A H 0.5990 1.2508 0.0033 0.703 Uiso 1 1 calc R
H30B H 0.6055 1.2711 0.0290 0.703 Uiso 1 1 calc R
C31 C 0.5198(16) 1.2502(13) 0.0153(6) 0.586(9) Uiso 1 1 d D
H31A H 0.5336 1.2931 0.0108 0.879 Uiso 1 1 calc R
H31B H 0.4979 1.2415 0.0296 0.879 Uiso 1 1 calc R
H31C H 0.4916 1.2215 0.0039 0.879 Uiso 1 1 calc R
C32 C 0.6053(10) 1.1688(14) 0.0138(4) 0.586(9) Uiso 1 1 d D
H32A H 0.6080 1.1354 0.0219 0.703 Uiso 1 1 calc R
H32B H 0.6470 1.2067 0.0137 0.703 Uiso 1 1 calc R
C33 C 0.5812(16) 1.1478(17) -0.0106(4) 0.586(9) Uiso 1 1 d D
H33A H 0.6080 1.1351 -0.0182 0.879 Uiso 1 1 calc R
H33B H 0.5820 1.1825 -0.0187 0.879 Uiso 1 1 calc R
H33C H 0.5385 1.1127 -0.0101 0.879 Uiso 1 1 calc R

loop_
_atom_site_aniso_label
_atom_site_aniso_U_11
_atom_site_aniso_U_22
_atom_site_aniso_U_33
_atom_site_aniso_U_23
_atom_site_aniso_U_13
_atom_site_aniso_U_12
Cu1 0.0688(5) 0.0543(4) 0.0589(5) 0.0153(3) 0.0077(3) 0.0280(4)
O1 0.075(3) 0.055(2) 0.063(2) 0.0186(19) 0.0100(19) 0.030(2)
N1 0.128(5) 0.086(4) 0.127(5) 0.032(4) 0.053(4) 0.076(4)
C1 0.057(4) 0.060(4) 0.057(4) 0.005(3) -0.005(3) 0.014(3)
Cu2 0.0636(5) 0.0535(4) 0.0519(4) 0.0120(3) 0.0054(3) 0.0276(4)
O2 0.075(3) 0.080(3) 0.059(2) 0.031(2) 0.024(2) 0.038(2)
N2 0.121(5) 0.067(4) 0.104(4) 0.021(3) -0.064(4) 0.019(4)
C2 0.062(4) 0.059(4) 0.068(4) 0.006(3) 0.003(3) 0.029(3)
O3 0.082(3) 0.057(2) 0.053(2) 0.0109(19) 0.0024(19) 0.035(2)
C3 0.095(5) 0.076(4) 0.086(5) 0.029(4) 0.026(4) 0.056(4)
O4 0.079(3) 0.051(2) 0.061(2) 0.0144(19) 0.010(2) 0.019(2)
C4 0.114(6) 0.080(5) 0.105(6) 0.033(4) 0.029(5) 0.058(5)
O5 0.054(2) 0.066(2) 0.056(2) -0.0044(18) -0.0203(18) 0.0226(19)
C5 0.082(5) 0.085(5) 0.089(5) 0.016(4) 0.023(4) 0.044(4)
O6 0.053(2) 0.068(3) 0.085(3) 0.001(2) -0.022(2) 0.020(2)
C6 0.083(4) 0.061(4) 0.079(4) 0.006(3) 0.010(3) 0.047(4)
O7 0.071(2) 0.067(2) 0.064(2) -0.0087(19) 0.0060(19) 0.045(2)
C7 0.070(4) 0.059(4) 0.056(3) 0.010(3) 0.008(3) 0.031(3)
O8 0.075(3) 0.096(3) 0.069(3) 0.007(2) 0.023(2) 0.052(2)
C8 0.073(4) 0.057(4) 0.066(4) 0.007(3) 0.016(3) 0.042(3)
O9 0.096(3) 0.065(3) 0.081(3) 0.032(2) 0.022(2) 0.039(2)
C9 0.077(4) 0.063(4) 0.079(4) 0.001(3) 0.005(3) 0.046(3)
O10 0.120(4) 0.079(3) 0.120(4) 0.045(3) 0.022(3) 0.050(3)
C10 0.104(5) 0.080(5) 0.088(5) 0.009(4) 0.018(4) 0.047(4)
C11 0.105(6) 0.086(5) 0.107(6) 0.005(4) 0.027(5) 0.063(5)
C12 0.098(5) 0.088(5) 0.096(5) 0.015(4) 0.039(4) 0.064(4)
C13 0.066(4) 0.065(4) 0.083(4) 0.004(3) 0.016(3) 0.030(3)
C14 0.063(4) 0.065(4) 0.060(4) 0.001(3) 0.009(3) 0.028(3)
C15 0.065(4) 0.061(4) 0.055(4) 0.008(3) 0.016(3) 0.031(3)
C16 0.078(4) 0.051(3) 0.048(3) 0.008(3) -0.004(3) 0.028(3)
C17 0.088(5) 0.055(4) 0.076(4) 0.026(3) -0.002(4) 0.017(3)
C18 0.101(5) 0.071(5) 0.078(5) 0.021(4) -0.026(4) 0.025(4)
C19 0.108(6) 0.072(5) 0.063(4) 0.017(3) -0.012(4) 0.032(4)
C20 0.073(4) 0.064(4) 0.056(4) 0.005(3) -0.011(3) 0.032(3)
C21 0.069(4) 0.062(4) 0.051(3) 0.012(3) -0.005(3) 0.032(3)
C22 0.069(4) 0.059(4) 0.062(4) 0.001(3) -0.021(3) 0.026(3)
C23 0.072(4) 0.060(4) 0.062(4) 0.004(3) -0.017(3) 0.027(3)
C24 0.088(5) 0.063(4) 0.110(6) 0.002(4) -0.046(4) 0.023(4)
C25 0.097(5) 0.078(5) 0.102(5) 0.010(4) -0.051(4) 0.031(4)
C26 0.060(4) 0.077(4) 0.094(5) 0.004(4) -0.034(4) 0.019(3)
C27 0.061(4) 0.064(4) 0.067(4) 0.002(3) -0.014(3) 0.018(3)
C28 0.059(4) 0.067(4) 0.055(4) -0.005(3) -0.009(3) 0.024(3)

loop_
_atom_type_symbol
_atom_type_description
_atom_type_scat_dispersion_real
_atom_type_scat_dispersion_imag
_atom_type_scat_source
C C 0.0033 0.0016 'International Tables Vol C Tables 4.2.6.8 and 6.1.1.4'
H H 0.0000 0.0000 'International Tables Vol C Tables 4.2.6.8 and 6.1.1.4'
N N 0.0061 0.0033 'International Tables Vol C Tables 4.2.6.8 and 6.1.1.4'
O O 0.0106 0.0060 'International Tables Vol C Tables 4.2.6.8 and 6.1.1.4'
Cu Cu 0.3201 1.2651 'International Tables Vol C Tables 4.2.6.8 and 6.1.1.4'

loop_
_geom_angle_atom_site_label_1
_geom_angle_atom_site_label_2
_geom_angle_atom_site_label_3
_geom_angle
_geom_angle_site_symmetry_1
_geom_angle_site_symmetry_3
O8 Cu1 O4 170.58(16) 14_455 .
O8 Cu1 O2 89.22(17) 14_455 .
O4 Cu1 O2 88.72(16) . .
O8 Cu1 O6 90.32(17) 14_455 3_565
O4 Cu1 O6 90.20(16) . 3_565
O2 Cu1 O6 170.53(15) . 3_565
O8 Cu1 O9 94.83(16) 14_455 .
O4 Cu1 O9 94.51(16) . .
O2 Cu1 O9 95.40(15) . .
O6 Cu1 O9 94.07(15) 3_565 .
O8 Cu1 Cu2 84.39(11) 14_455 .
O4 Cu1 Cu2 86.28(11) . .
O2 Cu1 Cu2 84.85(11) . .
O6 Cu1 Cu2 85.68(11) 3_565 .
O9 Cu1 Cu2 179.17(12) . .
C1 O1 Cu2 120.1(4) . .
C5 N1 C10 107.8(5) . .
C5 N1 H1A 126.1 . .
C10 N1 H1A 126.1 . .
O2 C1 O1 127.4(6) . .
O2 C1 C2 116.8(5) . .
O1 C1 C2 115.8(5) . .
O7 Cu2 O3 169.80(15) 14_455 .
O7 Cu2 O5 90.11(15) 14_455 3_565
O3 Cu2 O5 89.82(15) . 3_565
O7 Cu2 O1 89.43(15) 14_455 .
O3 Cu2 O1 88.92(15) . .
O5 Cu2 O1 170.23(15) 3_565 .
O7 Cu2 O10 95.20(18) 14_455 .
O3 Cu2 O10 94.99(18) . .
O5 Cu2 O10 93.58(17) 3_565 .
O1 Cu2 O10 96.18(17) . .
O7 Cu2 Cu1 85.52(10) 14_455 .
O3 Cu2 Cu1 84.32(10) . .
O5 Cu2 Cu1 84.69(10) 3_565 .
O1 Cu2 Cu1 85.54(10) . .
O10 Cu2 Cu1 178.14(14) . .
C1 O2 Cu1 121.7(4) . .
C19 N2 C24 110.0(5) . .
C19 N2 H2A 125.0 . .
C24 N2 H2A 125.0 . .
C3 C2 C7 118.4(6) . .
C3 C2 C1 121.0(5) . .
C7 C2 C1 120.6(5) . .
C15 O3 Cu2 122.7(4) . .
C29 N3 C30 130.2(10) . .
C29 N3 C32 122.4(9) . .
C30 N3 C32 105.6(8) . .
C4 C3 C2 123.8(6) . .
C4 C3 H3A 118.1 . .
C2 C3 H3A 118.1 . .
C15 O4 Cu1 120.4(4) . .
C3 C4 C5 117.8(6) . .
C3 C4 H4A 121.1 . .
C5 C4 H4A 121.1 . .
C28 O5 Cu2 121.5(4) . 2_665
N1 C5 C4 129.0(7) . .
N1 C5 C6 110.1(6) . .
C4 C5 C6 120.9(6) . .
C28 O6 Cu1 119.3(4) . 2_665
C7 C6 C5 118.4(6) . .
C7 C6 C9 135.1(5) . .
C5 C6 C9 106.4(5) . .
C14 O7 Cu2 120.3(4) . 15
C6 C7 C2 120.7(5) . .
C6 C7 H7A 119.7 . .
C2 C7 H7A 119.7 . .
C14 O8 Cu1 120.3(4) . 15
C9 C8 C13 120.8(5) . .
C9 C8 H8A 119.6 . .
C13 C8 H8A 119.6 . .
C29 O9 Cu1 136.2(10) . .
C8 C9 C10 118.3(6) . .
C8 C9 C6 135.4(5) . .
C10 C9 C6 106.3(5) . .
Cu2 O10 H101 109.5 . .
Cu2 O10 H102 125(2) . .
H101 O10 H102 124.5 . .
C11 C10 N1 128.2(7) . .
C11 C10 C9 122.6(7) . .
N1 C10 C9 109.3(6) . .
C10 C11 C12 117.4(6) . .
C10 C11 H11A 121.3 . .
C12 C11 H11A 121.3 . .
C11 C12 C13 120.8(6) . .
C11 C12 H12A 119.6 . .
C13 C12 H12A 119.6 . .
C8 C13 C12 120.2(6) . .
C8 C13 C14 120.7(5) . .
C12 C13 C14 119.2(5) . .
O7 C14 O8 129.1(6) . .
O7 C14 C13 116.1(5) . .
O8 C14 C13 114.8(5) . .
O4 C15 O3 126.0(5) . .
O4 C15 C16 117.8(5) . .
O3 C15 C16 116.2(5) . .
C21 C16 C17 118.5(5) . .
C21 C16 C15 121.2(5) . .
C17 C16 C15 120.2(5) . .
C18 C17 C16 124.1(6) . .
C18 C17 H17A 118.0 . .
C16 C17 H17A 118.0 . .
C17 C18 C19 117.5(6) . .
C17 C18 H18A 121.3 . .
C19 C18 H18A 121.3 . .
N2 C19 C18 130.7(6) . .
N2 C19 C20 109.5(6) . .
C18 C19 C20 119.8(6) . .
C21 C20 C23 134.8(5) . .
C21 C20 C19 119.7(6) . .
C23 C20 C19 105.4(5) . .
C16 C21 C20 120.5(5) . .
C16 C21 H21A 119.8 . .
C20 C21 H21A 119.8 . .
C27 C22 C23 120.8(5) . .
C27 C22 H22A 119.6 . .
C23 C22 H22A 119.6 . .
C22 C23 C20 134.5(5) . .
C22 C23 C24 119.0(6) . .
C20 C23 C24 106.5(5) . .
N2 C24 C25 130.4(6) . .
N2 C24 C23 108.7(5) . .
C25 C24 C23 121.0(6) . .
C26 C25 C24 117.9(6) . .
C26 C25 H25A 121.0 . .
C24 C25 H25A 121.0 . .
C25 C26 C27 122.8(6) . .
C25 C26 H26A 118.6 . .
C27 C26 H26A 118.6 . .
C22 C27 C26 118.5(5) . .
C22 C27 C28 120.0(5) . .
C26 C27 C28 121.4(5) . .
O5 C28 O6 128.6(5) . .
O5 C28 C27 116.6(5) . .
O6 C28 C27 114.8(5) . .
O9 C29 N3 114.3(11) . .
O9 C29 H29A 122.8 . .
N3 C29 H29A 122.8 . .
N3 C30 C31 112.5(10) . .
N3 C30 H30A 109.1 . .
C31 C30 H30A 109.1 . .
N3 C30 H30B 109.1 . .
C31 C30 H30B 109.1 . .
H30A C30 H30B 107.8 . .
C30 C31 H31A 109.5 . .
C30 C31 H31B 109.5 . .
H31A C31 H31B 109.5 . .
C30 C31 H31C 109.5 . .
H31A C31 H31C 109.5 . .
H31B C31 H31C 109.5 . .
N3 C32 C33 105.4(9) . .
N3 C32 H32A 110.7 . .
C33 C32 H32A 110.7 . .
N3 C32 H32B 110.7 . .
C33 C32 H32B 110.7 . .
H32A C32 H32B 108.8 . .
C32 C33 H33A 109.5 . .
C32 C33 H33B 109.5 . .
H33A C33 H33B 109.5 . .
C32 C33 H33C 109.5 . .
H33A C33 H33C 109.5 . .
H33B C33 H33C 109.5 . .

loop_
_geom_bond_atom_site_label_1
_geom_bond_atom_site_label_2
_geom_bond_distance
_geom_bond_site_symmetry_2
Cu1 O8 1.972(4) 14_455
Cu1 O4 1.973(4) .
Cu1 O2 1.974(4) .
Cu1 O6 1.974(4) 3_565
Cu1 O9 2.155(3) .
Cu1 Cu2 2.6060(9) .
O1 C1 1.271(6) .
O1 Cu2 1.988(4) .
N1 C5 1.370(8) .
N1 C10 1.411(8) .
N1 H1A 0.8700 .
C1 O2 1.270(6) .
C1 C2 1.480(8) .
Cu2 O7 1.957(4) 14_455
Cu2 O3 1.966(4) .
Cu2 O5 1.970(4) 3_565
Cu2 O10 2.150(4) .
N2 C19 1.345(8) .
N2 C24 1.365(8) .
N2 H2A 0.8700 .
C2 C3 1.398(8) .
C2 C7 1.403(7) .
O3 C15 1.290(6) .
N3 C29 1.321(8) .
N3 C30 1.373(9) .
N3 C32 1.425(9) .
C3 C4 1.324(8) .
C3 H3A 0.9400 .
O4 C15 1.275(6) .
C4 C5 1.419(8) .
C4 H4A 0.9400 .
O5 C28 1.245(6) .
O5 Cu2 1.970(4) 2_665
C5 C6 1.425(8) .
O6 C28 1.283(6) .
O6 Cu1 1.974(4) 2_665
C6 C7 1.369(7) .
C6 C9 1.446(8) .
O7 C14 1.240(6) .
O7 Cu2 1.957(4) 15
C7 H7A 0.9400 .
O8 C14 1.267(6) .
O8 Cu1 1.972(4) 15
C8 C9 1.373(7) .
C8 C13 1.375(7) .
C8 H8A 0.9400 .
O9 C29 1.247(10) .
C9 C10 1.418(8) .
O10 H101 0.8300 .
O10 H102 0.854(10) .
C10 C11 1.386(9) .
C11 C12 1.388(8) .
C11 H11A 0.9400 .
C12 C13 1.412(8) .
C12 H12A 0.9400 .
C13 C14 1.522(8) .
C15 C16 1.473(7) .
C16 C21 1.366(7) .
C16 C17 1.431(7) .
C17 C18 1.344(8) .
C17 H17A 0.9400 .
C18 C19 1.411(8) .
C18 H18A 0.9400 .
C19 C20 1.449(8) .
C20 C21 1.387(7) .
C20 C23 1.428(8) .
C21 H21A 0.9400 .
C22 C27 1.378(7) .
C22 C23 1.387(7) .
C22 H22A 0.9400 .
C23 C24 1.440(8) .
C24 C25 1.378(8) .
C25 C26 1.377(8) .
C25 H25A 0.9400 .
C26 C27 1.417(7) .
C26 H26A 0.9400 .
C27 C28 1.504(8) .
C29 H29A 0.9400 .
C30 C31 1.526(10) .
C30 H30A 0.9800 .
C30 H30B 0.9800 .
C31 H31A 0.9700 .
C31 H31B 0.9700 .
C31 H31C 0.9700 .
C32 C33 1.547(10) .
C32 H32A 0.9800 .
C32 H32B 0.9800 .
C33 H33A 0.9700 .
C33 H33B 0.9700 .
C33 H33C 0.9700 .

loop_
_geom_torsion_atom_site_label_1
_geom_torsion_atom_site_label_2
_geom_torsion_atom_site_label_3
_geom_torsion_atom_site_label_4
_geom_torsion
_geom_torsion_site_symmetry_1
_geom_torsion_site_symmetry_4
Cu2 O1 C1 O2 -6.2(8) . .
Cu2 O1 C1 C2 174.1(3) . .
C1 O1 Cu2 O7 91.4(4) . 14_455
C1 O1 Cu2 O3 -78.5(4) . .
C1 O1 Cu2 O5 4.1(11) . 3_565
C1 O1 Cu2 O10 -173.4(4) . .
C1 O1 Cu2 Cu1 5.8(4) . .
O8 Cu1 Cu2 O7 -3.63(16) 14_455 14_455
O4 Cu1 Cu2 O7 177.60(16) . 14_455
O2 Cu1 Cu2 O7 -93.35(16) . 14_455
O6 Cu1 Cu2 O7 87.12(16) 3_565 14_455
O9 Cu1 Cu2 O7 14(9) . 14_455
O8 Cu1 Cu2 O3 175.50(16) 14_455 .
O4 Cu1 Cu2 O3 -3.27(15) . .
O2 Cu1 Cu2 O3 85.78(16) . .
O6 Cu1 Cu2 O3 -93.75(16) 3_565 .
O9 Cu1 Cu2 O3 -166(100) . .
O8 Cu1 Cu2 O5 -94.15(16) 14_455 3_565
O4 Cu1 Cu2 O5 87.08(16) . 3_565
O2 Cu1 Cu2 O5 176.13(16) . 3_565
O6 Cu1 Cu2 O5 -3.40(16) 3_565 3_565
O9 Cu1 Cu2 O5 -76(9) . 3_565
O8 Cu1 Cu2 O1 86.15(16) 14_455 .
O4 Cu1 Cu2 O1 -92.62(16) . .
O2 Cu1 Cu2 O1 -3.57(16) . .
O6 Cu1 Cu2 O1 176.90(16) 3_565 .
O9 Cu1 Cu2 O1 104(9) . .
O8 Cu1 Cu2 O10 -116(5) 14_455 .
O4 Cu1 Cu2 O10 65(5) . .
O2 Cu1 Cu2 O10 154(5) . .
O6 Cu1 Cu2 O10 -26(5) 3_565 .
O9 Cu1 Cu2 O10 -98(10) . .
O1 C1 O2 Cu1 1.5(8) . .
C2 C1 O2 Cu1 -178.8(3) . .
O8 Cu1 O2 C1 -82.0(4) 14_455 .
O4 Cu1 O2 C1 88.8(4) . .
O6 Cu1 O2 C1 5.3(13) 3_565 .
O9 Cu1 O2 C1 -176.8(4) . .
Cu2 Cu1 O2 C1 2.4(4) . .
O2 C1 C2 C3 1.3(8) . .
O1 C1 C2 C3 -179.0(5) . .
O2 C1 C2 C7 -175.2(5) . .
O1 C1 C2 C7 4.5(8) . .
O7 Cu2 O3 C15 7.2(11) 14_455 .
O5 Cu2 O3 C15 -82.4(4) 3_565 .
O1 Cu2 O3 C15 87.9(4) . .
O10 Cu2 O3 C15 -176.0(4) . .
Cu1 Cu2 O3 C15 2.2(4) . .
C7 C2 C3 C4 -4.1(10) . .
C1 C2 C3 C4 179.3(6) . .
O8 Cu1 O4 C15 -2.1(12) 14_455 .
O2 Cu1 O4 C15 -79.6(4) . .
O6 Cu1 O4 C15 91.0(4) 3_565 .
O9 Cu1 O4 C15 -174.9(4) . .
Cu2 Cu1 O4 C15 5.4(4) . .
C2 C3 C4 C5 1.7(11) . .
C10 N1 C5 C4 -175.8(7) . .
C10 N1 C5 C6 2.3(8) . .
C3 C4 C5 N1 178.9(7) . .
C3 C4 C5 C6 1.0(11) . .
N1 C5 C6 C7 -179.3(6) . .
C4 C5 C6 C7 -1.1(10) . .
N1 C5 C6 C9 -2.0(8) . .
C4 C5 C6 C9 176.3(6) . .
C5 C6 C7 C2 -1.4(9) . .
C9 C6 C7 C2 -177.8(6) . .
C3 C2 C7 C6 3.9(9) . .
C1 C2 C7 C6 -179.5(5) . .
O8 Cu1 O9 C29 -141(2) 14_455 .
O4 Cu1 O9 C29 38(2) . .
O2 Cu1 O9 C29 -51(2) . .
O6 Cu1 O9 C29 128(2) 3_565 .
Cu2 Cu1 O9 C29 -159(93) . .
C13 C8 C9 C10 0.7(9) . .
C13 C8 C9 C6 -178.7(7) . .
C7 C6 C9 C8 -2.9(13) . .
C5 C6 C9 C8 -179.6(7) . .
C7 C6 C9 C10 177.6(7) . .
C5 C6 C9 C10 0.9(7) . .
C5 N1 C10 C11 179.5(7) . .
C5 N1 C10 C9 -1.7(8) . .
C8 C9 C10 C11 -0.3(10) . .
C6 C9 C10 C11 179.3(7) . .
C8 C9 C10 N1 -179.1(6) . .
C6 C9 C10 N1 0.4(7) . .
N1 C10 C11 C12 179.3(7) . .
C9 C10 C11 C12 0.6(11) . .
C10 C11 C12 C13 -1.5(11) . .
C9 C8 C13 C12 -1.5(9) . .
C9 C8 C13 C14 179.7(5) . .
C11 C12 C13 C8 1.9(10) . .
C11 C12 C13 C14 -179.3(6) . .
Cu2 O7 C14 O8 5.3(8) 15 .
Cu2 O7 C14 C13 -173.6(4) 15 .
Cu1 O8 C14 O7 -0.5(8) 15 .
Cu1 O8 C14 C13 178.4(4) 15 .
C8 C13 C14 O7 -3.2(8) . .
C12 C13 C14 O7 178.0(6) . .
C8 C13 C14 O8 177.7(5) . .
C12 C13 C14 O8 -1.1(8) . .
Cu1 O4 C15 O3 -5.6(7) . .
Cu1 O4 C15 C16 174.6(4) . .
Cu2 O3 C15 O4 1.3(7) . .
Cu2 O3 C15 C16 -178.9(3) . .
O4 C15 C16 C21 -179.6(5) . .
O3 C15 C16 C21 0.6(8) . .
O4 C15 C16 C17 -3.8(8) . .
O3 C15 C16 C17 176.4(5) . .
C21 C16 C17 C18 -1.2(10) . .
C15 C16 C17 C18 -177.1(6) . .
C16 C17 C18 C19 0.8(11) . .
C24 N2 C19 C18 -178.1(8) . .
C24 N2 C19 C20 0.4(9) . .
C17 C18 C19 N2 177.1(8) . .
C17 C18 C19 C20 -1.3(11) . .
N2 C19 C20 C21 -176.5(6) . .
C18 C19 C20 C21 2.2(10) . .
N2 C19 C20 C23 -1.1(8) . .
C18 C19 C20 C23 177.6(6) . .
C17 C16 C21 C20 2.1(8) . .
C15 C16 C21 C20 177.9(5) . .
C23 C20 C21 C16 -176.4(6) . .
C19 C20 C21 C16 -2.6(9) . .
C27 C22 C23 C20 -176.5(6) . .
C27 C22 C23 C24 0.0(9) . .
C21 C20 C23 C22 -7.4(12) . .
C19 C20 C23 C22 178.2(7) . .
C21 C20 C23 C24 175.7(7) . .
C19 C20 C23 C24 1.4(7) . .
C19 N2 C24 C25 -179.2(8) . .
C19 N2 C24 C23 0.5(9) . .
C22 C23 C24 N2 -178.6(6) . .
C20 C23 C24 N2 -1.2(8) . .
C22 C23 C24 C25 1.1(11) . .
C20 C23 C24 C25 178.6(7) . .
N2 C24 C25 C26 177.2(8) . .
C23 C24 C25 C26 -2.5(12) . .
C24 C25 C26 C27 3.0(11) . .
C23 C22 C27 C26 0.3(9) . .
C23 C22 C27 C28 177.3(5) . .
C25 C26 C27 C22 -1.9(10) . .
C25 C26 C27 C28 -178.8(6) . .
Cu2 O5 C28 O6 -0.4(8) 2_665 .
Cu2 O5 C28 C27 179.0(4) 2_665 .
Cu1 O6 C28 O5 -4.0(8) 2_665 .
Cu1 O6 C28 C27 176.5(4) 2_665 .
C22 C27 C28 O5 1.8(8) . .
C26 C27 C28 O5 178.7(6) . .
C22 C27 C28 O6 -178.6(5) . .
C26 C27 C28 O6 -1.8(8) . .
Cu1 O9 C29 N3 -156.6(11) . .
C30 N3 C29 O9 -137(3) . .
C32 N3 C29 O9 25(3) . .
C29 N3 C30 C31 -48(4) . .
C32 N3 C30 C31 148(3) . .
C29 N3 C32 C33 111(3) . .
C30 N3 C32 C33 -83(3) . .
